data_4079916
loop_
_publ_author_name
'Song, Ki Cheol'
'Lee, Kang Mun'
'Nghia, Nguyen Van'
'Sung, Woo Young'
'Do, Youngkyu'
'Lee, Min Hyung'

_publ_section_title
;
 Synthesis and Anion Binding Properties of Multi-phosphonium
 Triarylboranes: Selective Sensing of Cyanide Ions in Buffered Water at pH
 7
;
_journal_issue 3
_journal_name_full Organometallics
_journal_page_first 817
_journal_paper_doi 10.1021/om3010542
_journal_volume 32
_journal_year 2013
_chemical_formula_moiety C63H63BI3P3
_chemical_formula_sum 'C63 H63 B I3 P3'
_chemical_formula_weight 1304.55
_chemical_name_systematic
; 
 ? 
;
_space_group_IT_number 148
_symmetry_cell_setting rhombohedral
_symmetry_space_group_name_Hall '-P 3*'
_symmetry_space_group_name_H-M 'R -3 :R'
_atom_sites_solution_hydrogens geom
_atom_sites_solution_primary direct
_atom_sites_solution_secondary difmap
_audit_creation_method SHELXL-97
_cell_angle_alpha 91.08
_cell_angle_beta 91.08
_cell_angle_gamma 91.08
_cell_formula_units_Z 2
_cell_length_a 14.7733(4)
_cell_length_b 14.7733(4)
_cell_length_c 14.7733(4)
_cell_measurement_reflns_used 9922
_cell_measurement_temperature 100(2)
_cell_measurement_theta_max 30.05
_cell_measurement_theta_min 2.37
_cell_volume 3222.54(15)
_computing_cell_refinement 'Bruker SAINT'
_computing_data_collection 'Bruker APEXII'
_computing_data_reduction 'Bruker SAINT'
_computing_molecular_graphics 'Bruker SHELXTL'
_computing_publication_material 'Bruker SHELXTL'
_computing_structure_refinement 'SHELXL-97 (Sheldrick, 2008)'
_computing_structure_solution 'SHELXS-97 (Sheldrick, 2008)'
_diffrn_ambient_temperature 100(2)
_diffrn_measured_fraction_theta_full 0.992
_diffrn_measured_fraction_theta_max 0.992
_diffrn_measurement_device_type 'Bruker APEX-II CCD'
_diffrn_measurement_method 'phi and omega scans'
_diffrn_radiation_monochromator graphite
_diffrn_radiation_source 'fine-focus sealed tube'
_diffrn_radiation_type MoK\a
_diffrn_radiation_wavelength 0.71073
_diffrn_reflns_av_R_equivalents 0.0439
_diffrn_reflns_av_sigmaI/netI 0.0465
_diffrn_reflns_limit_h_max 20
_diffrn_reflns_limit_h_min -15
_diffrn_reflns_limit_k_max 18
_diffrn_reflns_limit_k_min -20
_diffrn_reflns_limit_l_max 15
_diffrn_reflns_limit_l_min -20
_diffrn_reflns_number 18985
_diffrn_reflns_theta_full 30.28
_diffrn_reflns_theta_max 30.28
_diffrn_reflns_theta_min 1.38
_exptl_absorpt_coefficient_mu 1.563
_exptl_absorpt_correction_T_max 0.8226
_exptl_absorpt_correction_T_min 0.7451
_exptl_absorpt_correction_type empirical
_exptl_absorpt_process_details SADABS
_exptl_crystal_colour 'light yellow'
_exptl_crystal_density_diffrn 1.344
_exptl_crystal_density_method 'not measured'
_exptl_crystal_description cubic
_exptl_crystal_F_000 1300
_exptl_crystal_size_max 0.20
_exptl_crystal_size_mid 0.16
_exptl_crystal_size_min 0.13
_refine_diff_density_max 1.790
_refine_diff_density_min -1.667
_refine_diff_density_rms 0.141
_refine_ls_extinction_method none
_refine_ls_goodness_of_fit_ref 1.069
_refine_ls_hydrogen_treatment constr
_refine_ls_matrix_type full
_refine_ls_number_parameters 214
_refine_ls_number_reflns 6381
_refine_ls_number_restraints 0
_refine_ls_restrained_S_all 1.069
_refine_ls_R_factor_all 0.0895
_refine_ls_R_factor_gt 0.0736
_refine_ls_shift/su_max 0.002
_refine_ls_shift/su_mean 0.000
_refine_ls_structure_factor_coef Fsqd
_refine_ls_weighting_details 'calc w=1/[\s^2^(Fo^2^)+(0.0829P)^2^+18.3811P] where P=(Fo^2^+2Fc^2^)/3'
_refine_ls_weighting_scheme calc
_refine_ls_wR_factor_gt 0.2090
_refine_ls_wR_factor_ref 0.2156
_reflns_number_gt 4822
_reflns_number_total 6381
_reflns_threshold_expression >2sigma(I)
_cod_data_source_file om3010542_si_002.cif
_cod_data_source_block 4I3
_cod_depositor_comments
;
The following automatic conversions were performed:

'_symmetry_cell_setting' value 'Rhombohedral' changed to
'rhombohedral' according to
/home/saulius/struct/CIF-dictionaries/cif_core.dic dictionary named
'cif_core.dic' version 2.4.2 from
2011-04-26.

'_refine_ls_hydrogen_treatment' value 'Constr' changed
to 'constr' according to
/home/saulius/struct/CIF-dictionaries/cif_core.dic dictionary named
'cif_core.dic' version 2.4.2 from 2011-04-26.

Automatic conversion script
Id: cif_fix_values 1891 2012-01-12 08:04:46Z andrius 
;
_cod_original_sg_symbol_H-M R-3
_cod_database_code 4079916

loop_
_symmetry_equiv_pos_as_xyz
'x, y, z'
'z, x, y'
'y, z, x'
'-x, -y, -z'
'-z, -x, -y'
'-y, -z, -x'

loop_
_atom_site_label
_atom_site_type_symbol
_atom_site_fract_x
_atom_site_fract_y
_atom_site_fract_z
_atom_site_U_iso_or_equiv
_atom_site_adp_type
_atom_site_occupancy
_atom_site_symmetry_multiplicity
_atom_site_calc_flag
_atom_site_refinement_flags
I1 I 0.71766(4) 0.23646(4) 0.22545(3) 0.0618(2) Uani 1 1 d .
P P 0.52019(8) 0.24256(9) 0.93474(8) 0.0278(3) Uani 1 1 d .
C2 C 0.4055(4) 0.2421(4) 1.1830(3) 0.0319(10) Uani 1 1 d .
C4 C 0.4401(3) 0.2429(3) 1.0243(3) 0.0288(9) Uani 1 1 d .
C3 C 0.4681(3) 0.2420(3) 1.1143(3) 0.0300(9) Uani 1 1 d .
H3 H 0.5296 0.2413 1.1288 0.036 Uiso 1 1 calc R
C5 C 0.3482(3) 0.2465(4) 1.0016(3) 0.0306(10) Uani 1 1 d .
H5 H 0.3302 0.2484 0.9411 0.037 Uiso 1 1 calc R
C7 C 0.4401(4) 0.2448(4) 1.2790(3) 0.0380(12) Uani 1 1 d .
H7A H 0.5051 0.2476 1.2796 0.057 Uiso 1 1 calc R
H7B H 0.4201 0.1912 1.3090 0.057 Uiso 1 1 calc R
H7C H 0.4174 0.2972 1.3097 0.057 Uiso 1 1 calc R
C6 C 0.2834(3) 0.2473(4) 1.0683(4) 0.0325(10) Uani 1 1 d .
C8 C 0.1846(4) 0.2501(5) 1.0393(4) 0.0441(14) Uani 1 1 d .
H8A H 0.1796 0.2444 0.9745 0.066 Uiso 1 1 calc R
H8B H 0.1596 0.3065 1.0587 0.066 Uiso 1 1 calc R
H8C H 0.1519 0.2010 1.0662 0.066 Uiso 1 1 calc R
C1 C 0.3113(4) 0.2428(4) 1.1613(3) 0.0311(10) Uani 1 1 d .
B1 B 0.2387(4) 0.2387(4) 1.2387(4) 0.0309(18) Uani 1 3 d S
C20 C 0.5016(3) 0.3417(3) 0.8698(3) 0.0300(9) Uani 1 1 d .
C9 C 0.5007(3) 0.1421(3) 0.8672(3) 0.0296(9) Uani 1 1 d .
C10 C 0.5453(4) 0.1325(4) 0.7855(4) 0.0391(12) Uani 1 1 d .
H10 H 0.5839 0.1780 0.7655 0.047 Uiso 1 1 calc R
C18 C 0.5127(6) 0.5051(4) 0.8636(6) 0.062(2) Uani 1 1 d .
H18 H 0.5328 0.5606 0.8879 0.074 Uiso 1 1 calc R
C21 C 0.6329(4) 0.2432(5) 0.9786(4) 0.0439(14) Uani 1 1 d .
H21A H 0.6434 0.1878 1.0097 0.066 Uiso 1 1 calc R
H21B H 0.6417 0.2936 1.0201 0.066 Uiso 1 1 calc R
H21C H 0.6745 0.2487 0.9298 0.066 Uiso 1 1 calc R
C17 C 0.4610(7) 0.5009(5) 0.7834(6) 0.067(2) Uani 1 1 d .
H17 H 0.4478 0.5541 0.7537 0.081 Uiso 1 1 calc R
C15 C 0.4501(5) 0.3392(4) 0.7914(4) 0.0417(13) Uani 1 1 d .
H15 H 0.4289 0.2840 0.7673 0.050 Uiso 1 1 calc R
C14 C 0.4448(6) 0.0739(4) 0.8965(4) 0.0531(18) Uani 1 1 d .
H14 H 0.4162 0.0803 0.9518 0.064 Uiso 1 1 calc R
C12 C 0.4747(5) -0.0161(4) 0.7646(4) 0.0488(15) Uani 1 1 d .
H12 H 0.4674 -0.0695 0.7308 0.059 Uiso 1 1 calc R
C11 C 0.5308(4) 0.0527(5) 0.7339(4) 0.0460(14) Uani 1 1 d .
H11 H 0.5591 0.0458 0.6786 0.055 Uiso 1 1 calc R
C19 C 0.5337(4) 0.4253(4) 0.9066(5) 0.0443(14) Uani 1 1 d .
H19 H 0.5688 0.4270 0.9595 0.053 Uiso 1 1 calc R
C16 C 0.4295(6) 0.4197(5) 0.7477(6) 0.0610(19) Uani 1 1 d .
H16 H 0.3946 0.4181 0.6946 0.073 Uiso 1 1 calc R
C13 C 0.4303(7) -0.0058(4) 0.8438(5) 0.067(2) Uani 1 1 d .
H13 H 0.3908 -0.0509 0.8631 0.080 Uiso 1 1 calc R

loop_
_atom_site_aniso_label
_atom_site_aniso_U_11
_atom_site_aniso_U_22
_atom_site_aniso_U_33
_atom_site_aniso_U_23
_atom_site_aniso_U_13
_atom_site_aniso_U_12
I1 0.0699(3) 0.0634(3) 0.0504(3) 0.0248(2) -0.0335(2) -0.0350(2)
P 0.0246(6) 0.0361(6) 0.0229(5) -0.0049(4) 0.0014(4) 0.0052(5)
C2 0.035(3) 0.036(3) 0.024(2) 0.0048(18) 0.0023(18) 0.014(2)
C4 0.029(2) 0.031(2) 0.026(2) 0.0006(17) 0.0034(17) 0.0075(17)
C3 0.029(2) 0.034(2) 0.027(2) -0.0014(18) -0.0002(17) 0.0092(18)
C5 0.030(2) 0.036(3) 0.027(2) 0.0027(18) 0.0003(17) 0.0038(18)
C7 0.038(3) 0.053(3) 0.024(2) 0.001(2) -0.0002(19) 0.013(2)
C6 0.025(2) 0.041(3) 0.031(2) 0.003(2) -0.0004(18) 0.0028(19)
C8 0.026(3) 0.068(4) 0.038(3) 0.007(3) -0.001(2) 0.003(2)
C1 0.033(2) 0.033(2) 0.028(2) 0.0075(18) 0.0050(18) 0.0089(19)
B1 0.0310(18) 0.0310(18) 0.0310(18) 0.002(2) 0.002(2) 0.002(2)
C20 0.028(2) 0.031(2) 0.031(2) -0.0025(18) 0.0073(18) -0.0018(17)
C9 0.032(2) 0.030(2) 0.027(2) -0.0017(17) -0.0027(18) 0.0105(18)
C10 0.026(2) 0.054(3) 0.037(3) -0.015(2) 0.007(2) 0.002(2)
C18 0.071(5) 0.031(3) 0.085(6) -0.011(3) 0.041(4) -0.008(3)
C21 0.027(2) 0.079(4) 0.025(2) -0.011(3) -0.0017(19) 0.007(3)
C17 0.092(6) 0.031(3) 0.080(6) 0.020(3) 0.035(5) 0.011(3)
C15 0.056(4) 0.030(3) 0.039(3) 0.000(2) -0.001(2) 0.004(2)
C14 0.096(6) 0.032(3) 0.031(3) 0.004(2) 0.014(3) -0.001(3)
C12 0.074(5) 0.028(3) 0.044(3) -0.008(2) -0.006(3) 0.010(3)
C11 0.038(3) 0.056(4) 0.044(3) -0.017(3) 0.004(2) 0.008(3)
C19 0.040(3) 0.038(3) 0.055(4) -0.013(3) 0.016(3) -0.007(2)
C16 0.084(6) 0.041(4) 0.058(4) 0.012(3) 0.001(4) 0.009(3)
C13 0.130(8) 0.026(3) 0.046(4) 0.005(2) 0.019(4) -0.003(4)

loop_
_atom_type_symbol
_atom_type_description
_atom_type_scat_dispersion_real
_atom_type_scat_dispersion_imag
_atom_type_scat_source
C C 0.0033 0.0016 'International Tables Vol C Tables 4.2.6.8 and 6.1.1.4'
H H 0.0000 0.0000 'International Tables Vol C Tables 4.2.6.8 and 6.1.1.4'
B B 0.0013 0.0007 'International Tables Vol C Tables 4.2.6.8 and 6.1.1.4'
P P 0.1023 0.0942 'International Tables Vol C Tables 4.2.6.8 and 6.1.1.4'
I I -0.4742 1.8119 'International Tables Vol C Tables 4.2.6.8 and 6.1.1.4'

loop_
_geom_angle_atom_site_label_1
_geom_angle_atom_site_label_2
_geom_angle_atom_site_label_3
_geom_angle
_geom_angle_site_symmetry_1
_geom_angle_site_symmetry_3
C21 P C9 109.1(3) . .
C21 P C20 110.2(3) . .
C9 P C20 111.0(2) . .
C21 P C4 111.0(3) . .
C9 P C4 108.2(2) . .
C20 P C4 107.4(2) . .
C3 C2 C1 119.9(5) . .
C3 C2 C7 118.2(5) . .
C1 C2 C7 121.9(5) . .
C3 C4 C5 120.3(4) . .
C3 C4 P 121.3(4) . .
C5 C4 P 118.4(4) . .
C4 C3 C2 120.7(5) . .
C6 C5 C4 120.8(5) . .
C5 C6 C1 119.5(5) . .
C5 C6 C8 118.2(5) . .
C1 C6 C8 122.3(5) . .
C2 C1 C6 118.8(4) . .
C2 C1 B1 120.6(5) . .
C6 C1 B1 120.6(5) . .
C1 B1 C1 120.001(6) . 3_546
C1 B1 C1 119.997(6) . 2_456
C1 B1 C1 119.999(6) 3_546 2_456
C15 C20 C19 120.1(5) . .
C15 C20 P 121.9(4) . .
C19 C20 P 117.6(5) . .
C14 C9 C10 120.2(5) . .
C14 C9 P 120.6(4) . .
C10 C9 P 119.2(4) . .
C9 C10 C11 118.7(6) . .
C19 C18 C17 119.1(6) . .
C16 C17 C18 121.2(7) . .
C20 C15 C16 120.0(6) . .
C9 C14 C13 120.7(6) . .
C13 C12 C11 120.4(6) . .
C12 C11 C10 120.6(6) . .
C18 C19 C20 119.8(7) . .
C17 C16 C15 119.7(8) . .
C12 C13 C14 119.4(7) . .

loop_
_geom_bond_atom_site_label_1
_geom_bond_atom_site_label_2
_geom_bond_distance
_geom_bond_site_symmetry_2
P C21 1.775(6) .
P C9 1.789(5) .
P C20 1.789(5) .
P C4 1.792(5) .
C2 C3 1.387(7) .
C2 C1 1.422(7) .
C2 C7 1.497(7) .
C4 C3 1.385(7) .
C4 C5 1.394(7) .
C5 C6 1.386(7) .
C6 C1 1.430(7) .
C6 C8 1.516(7) .
C1 B1 1.584(5) .
B1 C1 1.584(5) 3_546
B1 C1 1.584(5) 2_456
C20 C15 1.373(8) .
C20 C19 1.411(8) .
C9 C14 1.372(9) .
C9 C10 1.392(7) .
C10 C11 1.402(8) .
C18 C19 1.386(11) .
C18 C17 1.398(14) .
C17 C16 1.371(12) .
C15 C16 1.400(9) .
C14 C13 1.410(10) .
C12 C13 1.360(10) .
C12 C11 1.388(10) .
